data_7012959
loop_
_publ_author_name
'Hesford, Matthew J.'
'Levason, William'
'Matthews, Melissa L.'
'Orchard, Simon D.'
'Reid, Gillian'

_publ_section_title
;
 Synthesis, characterisation and coordinating properties of the small
 ring S2Te-donor macrocycles [9]aneS2Te, [11]aneS2Te and [12]aneS2Te
;
_journal_issue 12
_journal_name_full 'Dalton Transactions'
_journal_page_first 2434
_journal_paper_doi 10.1039/b302985a
_journal_year 2003
_chemical_formula_moiety 'C9 H18 S2 Te '
_chemical_formula_structural '[12]aneS2Te'
_chemical_formula_sum 'C9 H18 S2 Te'
_chemical_formula_weight 317.96
_space_group_IT_number 4
_symmetry_cell_setting monoclinic
_symmetry_Int_Tables_number 4
_symmetry_space_group_name_Hall 'P 2yb'
_symmetry_space_group_name_H-M 'P 1 21 1'
_audit_creation_date 2002-10-24
_audit_creation_method 'by teXsan for Windows v1.06'
_cell_angle_alpha 90
_cell_angle_beta 94.666(2)
_cell_angle_gamma 90
_cell_formula_units_Z 2
_cell_length_a 7.7448(3)
_cell_length_b 5.5407(3)
_cell_length_c 13.7720(4)
_cell_measurement_reflns_used 0
_cell_measurement_temperature 120.0(1)
_cell_measurement_theta_max 0.0
_cell_measurement_theta_min 0.0
_cell_volume 589.02(4)
_computing_cell_refinement 'Nonius Kappa CCD Diffractometer Control'
_computing_data_collection 'Nonius Kappa CCD Diffractometer Control'
_computing_data_reduction 'teXsan for Windows version 1.06 (MSC, 1997-1999)'
_computing_publication_material 'teXsan for Windows version 1.06 (MSC, 1997-1999)'
_computing_structure_refinement 'teXsan for Windows version 1.06 (MSC, 1997-1999)'
_computing_structure_solution
;
DIRDIF92 PATTY (Beurskens, 1992)
;
_diffrn_ambient_temperature 120.0(1)
_diffrn_measurement_device 'Nonius Kappa CCD'
_diffrn_orient_matrix_UB_11 0.00000
_diffrn_orient_matrix_UB_12 0.00000
_diffrn_orient_matrix_UB_13 0.00000
_diffrn_orient_matrix_UB_21 0.00000
_diffrn_orient_matrix_UB_22 0.00000
_diffrn_orient_matrix_UB_23 0.00000
_diffrn_orient_matrix_UB_31 0.00000
_diffrn_orient_matrix_UB_32 0.00000
_diffrn_orient_matrix_UB_33 0.00000
_diffrn_radiation_detector 'Mercury CCD'
_diffrn_radiation_monochromator graphite
_diffrn_radiation_source 'Nonius rotating anode'
_diffrn_radiation_type 'Mo K\a'
_diffrn_radiation_wavelength 0.71073
_diffrn_reflns_av_R_equivalents 0.04867
_diffrn_reflns_av_sigmaI/netI 0.069
_diffrn_reflns_limit_h_max 9
_diffrn_reflns_limit_h_min -10
_diffrn_reflns_limit_k_max 6
_diffrn_reflns_limit_k_min -7
_diffrn_reflns_limit_l_max 16
_diffrn_reflns_limit_l_min -17
_diffrn_reflns_number 4147
_diffrn_reflns_reduction_process 'Lp corrections applied'
_diffrn_reflns_theta_max 27.49
_diffrn_reflns_theta_min 2.92
_diffrn_standards_decay_% 0.00
_diffrn_standards_interval_count 0
_diffrn_standards_number 0
_exptl_absorpt_coefficient_mu 2.832
_exptl_absorpt_correction_type multi-scan
_exptl_crystal_colour 'pale needle'
_exptl_crystal_density_diffrn 1.793
_exptl_crystal_density_meas ?
_exptl_crystal_description needle
_exptl_crystal_F_000 312.00
_exptl_crystal_size_max 0.32
_exptl_crystal_size_mid 0.11
_exptl_crystal_size_min 0.08
_refine_diff_density_max 0.70
_refine_diff_density_min -0.93
_refine_ls_abs_structure_details Flack
_refine_ls_abs_structure_Flack -0.0424(78)
_refine_ls_extinction_coef -
_refine_ls_extinction_method none
_refine_ls_goodness_of_fit_all 1.171
_refine_ls_goodness_of_fit_ref 1.170
_refine_ls_hydrogen_treatment noref
_refine_ls_matrix_type full
_refine_ls_number_constraints 0
_refine_ls_number_parameters 108
_refine_ls_number_reflns 1437
_refine_ls_number_restraints 0
_refine_ls_R_factor_all 0.0315
_refine_ls_R_factor_gt 0.0310
_refine_ls_shift/su_max 0.0100
_refine_ls_shift/su_mean 0.0013
_refine_ls_structure_factor_coef F
_refine_ls_weighting_details 'w = 1/[\s^2^(Fo)]'
_refine_ls_weighting_scheme sigma
_refine_ls_wR_factor_all 0.0380
_refine_ls_wR_factor_ref 0.0380
_reflns_number_gt 1437
_reflns_number_total 1479
_reflns_threshold_expression I>2.00\s(I)
_cod_data_source_file b302985a.txt
_cod_data_source_block '_02mlm003'
_cod_depositor_comments
;
The following automatic conversions were performed:
'_exptl_absorpt_correction_type' value 'multiscan' changed to 'multi-scan'
according to '/home/saulius/struct/CIF-dictionaries/cif_core.dic'
dictionary named 'cif_core.dic' version 2.4.1 from 2010-06-29.

Automatic conversion script
Id: cif_fix_enum 1527 2010-12-29 10:47:43Z saulius 
;
_cod_original_sg_symbol_H-M 'P 21       '
_cod_original_formula_sum 'C9 H18 S2 Te '
_cod_database_code 7012959

loop_
_symmetry_equiv_pos_as_xyz
'   +x,   +y,   +z'
'   -x,1/2+y,   -z'

loop_
_atom_site_label
_atom_site_fract_x
_atom_site_fract_y
_atom_site_fract_z
_atom_site_U_iso_or_equiv
_atom_site_occupancy
_atom_site_refinement_flags
_atom_site_adp_type
_atom_site_calc_flag
_atom_site_calc_attached_atom
Te(1) -0.01102(3) -0.4999 -0.10715(2) 0.01870(9) 1.000 . Uani d ?
S(1) -0.6179(2) -0.1567(3) -0.21978(10) 0.0257(3) 1.000 . Uani d ?
S(2) -0.2066(2) -0.5185(4) -0.43352(8) 0.0215(3) 1.000 . Uani d ?
C(1) -0.2612(7) -0.5989(11) -0.0601(3) 0.0235(13) 1.000 . Uani d ?
C(2) -0.4151(6) -0.523(2) -0.1290(4) 0.0212(13) 1.000 . Uani d ?
C(3) -0.4421(7) -0.2533(11) -0.1334(4) 0.0235(13) 1.000 . Uani d ?
C(4) -0.5388(7) -0.2523(11) -0.3346(4) 0.0222(13) 1.000 . Uani d ?
C(5) -0.3756(7) -0.1230(10) -0.3579(4) 0.0220(13) 1.000 . Uani d ?
C(6) -0.2998(7) -0.2200(11) -0.4490(4) 0.026(1) 1.000 . Uani d ?
C(7) -0.0041(6) -0.4466(9) -0.3633(3) 0.0182(13) 1.000 . Uani d ?
C(8) 0.0721(6) -0.6705(11) -0.3127(4) 0.0227(13) 1.000 . Uani d ?
C(9) -0.0246(7) -0.7527(11) -0.2258(4) 0.0225(13) 1.000 . Uani d ?
H(1) -0.2640 -0.7680 -0.0500 0.031 1.000 . Uiso c ?
H(2) -0.2728 -0.5215 0.0028 0.031 1.000 . Uiso c ?
H(3) -0.3944 -0.5790 -0.1923 0.028 1.000 . Uiso c ?
H(4) -0.5166 -0.5963 -0.1087 0.028 1.000 . Uiso c ?
H(5) -0.3368 -0.1756 -0.1506 0.027 1.000 . Uiso c ?
H(6) -0.4645 -0.1942 -0.0698 0.027 1.000 . Uiso c ?
H(7) -0.5094 -0.4182 -0.3314 0.026 1.000 . Uiso c ?
H(8) -0.6231 -0.2234 -0.3865 0.026 1.000 . Uiso c ?
H(9) -0.4056 0.0473 -0.3679 0.024 1.000 . Uiso c ?
H(10) -0.2930 -0.1320 -0.3036 0.024 1.000 . Uiso c ?
H(11) -0.2108 -0.1138 -0.4685 0.033 1.000 . Uiso c ?
H(12) -0.3887 -0.2275 -0.5022 0.033 1.000 . Uiso c ?
H(13) 0.0797 -0.3834 -0.4042 0.020 1.000 . Uiso c ?
H(14) -0.0216 -0.3282 -0.3141 0.020 1.000 . Uiso c ?
H(15) 0.0669 -0.7987 -0.3598 0.032 1.000 . Uiso c ?
H(16) 0.1893 -0.6430 -0.2905 0.032 1.000 . Uiso c ?
H(17) 0.0237 -0.9047 -0.2022 0.028 1.000 . Uiso c ?
H(18) -0.1437 -0.7807 -0.2472 0.028 1.000 . Uiso c ?

loop_
_atom_site_aniso_label
_atom_site_aniso_U_11
_atom_site_aniso_U_22
_atom_site_aniso_U_33
_atom_site_aniso_U_12
_atom_site_aniso_U_13
_atom_site_aniso_U_23
Te(1) 0.0157(2) 0.0252(2) 0.0146(2) -0.0031(2) -0.00204(12) -0.0003(2)
S(1) 0.0154(6) 0.0299(8) 0.0315(7) 0.0063(6) -0.0001(5) -0.0009(6)
S(2) 0.0264(6) 0.0207(7) 0.0166(5) -0.0046(8) -0.0027(4) -0.0012(7)
C(1) 0.017(2) 0.038(3) 0.017(2) -0.003(2) 0.002(2) 0.008(2)
C(2) 0.011(2) 0.030(3) 0.022(2) -0.005(3) -0.001(2) 0.009(3)
C(3) 0.018(3) 0.029(3) 0.022(3) 0.003(2) -0.002(2) -0.009(2)
C(4) 0.020(3) 0.026(3) 0.019(2) -0.000(2) -0.009(2) 0.004(2)
C(5) 0.025(3) 0.015(3) 0.024(2) -0.004(2) -0.010(2) 0.006(2)
C(6) 0.028(3) 0.024(3) 0.026(3) -0.009(3) -0.003(2) 0.009(2)
C(7) 0.017(2) 0.024(4) 0.015(2) -0.006(2) 0.006(2) -0.007(2)
C(8) 0.017(3) 0.025(3) 0.026(3) -0.001(2) -0.000(2) -0.011(2)
C(9) 0.023(3) 0.021(3) 0.021(2) 0.000(2) -0.007(2) -0.000(2)

loop_
_atom_type_symbol
_atom_type_oxidation_number
_atom_type_number_in_cell
_atom_type_scat_dispersion_real
_atom_type_scat_dispersion_imag
_atom_type_scat_source
C 0 18 0.002 0.002
;International Tables for Crystallography
(1992, Vol. C, Table 6.1.1.2)
;
H 0 36 0.000 0.000
;International Tables for Crystallography
(1992, Vol. C, Table 6.1.1.2)
;
S 0 4 0.110 0.124
;International Tables for Crystallography
(1992, Vol. C, Table 6.1.1.2)
;
Te 0 2 -0.772 1.675
;International Tables for Crystallography
(1992, Vol. C, Tables 4.2.6.8 and 6.1.1.1)
;

loop_
_geom_angle_atom_site_label_1
_geom_angle_atom_site_label_2
_geom_angle_atom_site_label_3
_geom_angle
_geom_angle_site_symmetry_1
_geom_angle_site_symmetry_2
_geom_angle_site_symmetry_3
_geom_angle_publ_flag
C1 TE1 C9 94.2(2) . . . ?
C3 S1 C4 101.3(2) . . . ?
C6 S2 C7 100.4(3) . . . ?
TE1 C1 C2 114.8(4) . . . ?
TE1 C1 H1 109.0 . . . no
TE1 C1 H2 107.6 . . . no
C2 C1 H1 109.8 . . . no
C2 C1 H2 108.0 . . . no
H1 C1 H2 107.4 . . . no
C1 C2 C3 113.3(6) . . . ?
C1 C2 H3 107.5 . . . no
C1 C2 H4 109.0 . . . no
C3 C2 H3 108.6 . . . no
C3 C2 H4 108.6 . . . no
H3 C2 H4 109.8 . . . no
S1 C3 C2 114.3(4) . . . ?
S1 C3 H5 108.1 . . . no
S1 C3 H6 108.3 . . . no
C2 C3 H5 109.5 . . . no
C2 C3 H6 109.6 . . . no
H5 C3 H6 106.8 . . . no
S1 C4 C5 113.1(4) . . . ?
S1 C4 H7 109.8 . . . no
S1 C4 H8 110.4 . . . no
C5 C4 H7 105.5 . . . no
C5 C4 H8 107.4 . . . no
H7 C4 H8 110.5 . . . no
C4 C5 C6 113.1(5) . . . ?
C4 C5 H9 107.1 . . . no
C4 C5 H10 109.4 . . . no
C6 C5 H9 109.1 . . . no
C6 C5 H10 110.5 . . . no
H9 C5 H10 107.5 . . . no
S2 C6 C5 113.7(4) . . . ?
S2 C6 H11 107.7 . . . no
S2 C6 H12 107.6 . . . no
C5 C6 H11 110.4 . . . no
C5 C6 H12 110.0 . . . no
H11 C6 H12 107.3 . . . no
S2 C7 C8 110.6(4) . . . ?
S2 C7 H13 111.3 . . . no
S2 C7 H14 111.1 . . . no
C8 C7 H13 108.1 . . . no
C8 C7 H14 107.8 . . . no
H13 C7 H14 107.8 . . . no
C7 C8 C9 113.9(5) . . . ?
C7 C8 H15 107.5 . . . no
C7 C8 H16 110.1 . . . no
C9 C8 H15 108.1 . . . no
C9 C8 H16 108.2 . . . no
H15 C8 H16 108.9 . . . no
TE1 C9 C8 113.8(4) . . . ?
TE1 C9 H17 108.6 . . . no
TE1 C9 H18 109.0 . . . no
C8 C9 H17 108.7 . . . no
C8 C9 H18 109.1 . . . no
H17 C9 H18 107.4 . . . no

loop_
_geom_bond_atom_site_label_1
_geom_bond_atom_site_label_2
_geom_bond_distance
_geom_bond_site_symmetry_1
_geom_bond_site_symmetry_2
_geom_bond_publ_flag
TE1 C1 2.163(5) . . ?
TE1 C9 2.148(6) . . ?
S1 C3 1.814(6) . . ?
S1 C4 1.820(6) . . ?
S2 C6 1.810(7) . . ?
S2 C7 1.818(5) . . ?
C1 C2 1.521(8) . . ?
C1 H1 0.95 . . no
C1 H2 0.98 . . no
C2 C3 1.511(10) . . ?
C2 H3 0.95 . . no
C2 H4 0.95 . . no
C3 H5 0.97 . . no
C3 H6 0.96 . . no
C4 C5 1.510(8) . . ?
C4 H7 0.95 . . no
C4 H8 0.94 . . no
C5 C6 1.525(9) . . ?
C5 H9 0.98 . . no
C5 H10 0.94 . . no
C6 H11 0.96 . . no
C6 H12 0.97 . . no
C7 C8 1.518(8) . . ?
C7 H13 0.96 . . no
C7 H14 0.96 . . no
C8 C9 1.533(8) . . ?
C8 H15 0.96 . . no
C8 H16 0.95 . . no
C9 H17 0.97 . . no
C9 H18 0.96 . . no

loop_
_geom_torsion_atom_site_label_1
_geom_torsion_atom_site_label_2
_geom_torsion_atom_site_label_3
_geom_torsion_atom_site_label_4
_geom_torsion_site_symmetry_1
_geom_torsion_site_symmetry_2
_geom_torsion_site_symmetry_3
_geom_torsion_site_symmetry_4
_geom_torsion
_geom_torsion_publ_flag
TE1 C1 C2 C3 -68.6(6) . . . . yes
TE1 C9 C8 C7 -65.0(5) . . . . yes
S1 C3 C2 C1 177.0(3) . . . . yes
C5 C6 S2 C7 -76.3(4) . . . . yes
S1 C4 C5 C6 174.4(4) . . . . yes
C6 S2 C7 C8 161.5(4) . . . . yes
S2 C6 C5 C4 -70.3(5) . . . . yes
S2 C7 C8 C9 -73.2(5) . . . . yes
C1 TE1 C9 C8 149.6(4) . . . . yes
C2 C1 TE1 C9 -69.8(5) . . . . yes
C2 C3 S1 C4 -64.1(5) . . . . yes
C3 S1 C4 C5 -64.1(5) . . . . yes

loop_
_cod_related_entry_id
_cod_related_entry_database
_cod_related_entry_code
1 ChemSpider 9453562
